data_2016080
loop_
_publ_author_name
'Chojnacki, Jaroslaw'
'Kloskowska, Magdalena'
'Janowska, Urszula'
'Wojnowski, Wieslaw'

_publ_section_title
;(2,2'-Bipyridine)bis(tri-<i>tert</i>-butoxysilanethiolato-\k<i>S</i>)lead(II)
 and
 (4,7-diphenyl-1,10-phenanthroline-\k^2^<i>N</i>,<i>N</i>')bis(tri-<i>tert</i>-butoxysilanethiolato-\k<i>S</i>)lead(II)
 benzene hemisolvate
;
_journal_coeditor_code BG3039
_journal_issue 8
_journal_name_full 'Acta Crystallographica Section C'
_journal_page_first m349
_journal_page_last m351
_journal_paper_doi 10.1107/S0108270107029629
_journal_volume 63
_journal_year 2007
_chemical_formula_iupac '[Pb (C12 H27 O3 S Si)2 (C10 H8 N2)]'
_chemical_formula_moiety 'C34 H62 N2 O6 Pb1 S2 Si2'
_chemical_formula_sum 'C34 H62 N2 O6 Pb S2 Si2'
_chemical_formula_weight 922.35
_chemical_name_systematic
;
(2,2'-Bipyridine)bis(tri-<i>tert</i>-butoxysilanethiolato-\kS)lead(II)
;
_space_group_IT_number 2
_symmetry_cell_setting triclinic
_symmetry_space_group_name_Hall '-P 1'
_symmetry_space_group_name_H-M 'P -1'
_atom_sites_solution_hydrogens geom
_atom_sites_solution_primary direct
_atom_sites_solution_secondary difmap
_audit_conform_dict_name cif_core.dic
_audit_conform_dict_version 2.3
_audit_creation_method 'WinGX routine CIF_UPDATE'
_cell_angle_alpha 107.361(5)
_cell_angle_beta 99.069(4)
_cell_angle_gamma 101.086(4)
_cell_formula_units_Z 2
_cell_length_a 9.4053(4)
_cell_length_b 13.8617(7)
_cell_length_c 18.0405(9)
_cell_measurement_reflns_used 15949
_cell_measurement_temperature 120(2)
_cell_measurement_theta_max 32.4707
_cell_measurement_theta_min 2.3064
_cell_volume 2144.1(2)
_computing_cell_refinement 'CrysAlis RED (Oxford Diffraction, 2006)'
_computing_data_collection 'CrysAlis CCD (Oxford Diffraction, 2006)'
_computing_data_reduction 'CrysAlis RED'
_computing_molecular_graphics 'Mercury (Version 1.5; Macrae <i>et al.</i>,  2006)'
_computing_publication_material 'WinGX (Farrugia, 1999)'
_computing_structure_refinement 'SHELXL97 (Sheldrick, 1997)'
_computing_structure_solution 'SHELXS97 (Sheldrick, 1997)'
_diffrn_ambient_temperature 120(2)
_diffrn_detector_area_resol_mean 8.1883
_diffrn_measured_fraction_theta_full 0.983
_diffrn_measured_fraction_theta_max 0.983
_diffrn_measurement_device_type 'Oxford Diffraction KM4 CCD'
_diffrn_measurement_method '0.75\% \w'
_diffrn_radiation_monochromator graphite
_diffrn_radiation_type MoK\a
_diffrn_radiation_wavelength 0.71073
_diffrn_reflns_av_R_equivalents 0.0302
_diffrn_reflns_limit_h_max 12
_diffrn_reflns_limit_h_min -12
_diffrn_reflns_limit_k_max 18
_diffrn_reflns_limit_k_min -14
_diffrn_reflns_limit_l_max 18
_diffrn_reflns_limit_l_min -23
_diffrn_reflns_number 17997
_diffrn_reflns_theta_full 28
_diffrn_reflns_theta_max 28
_diffrn_reflns_theta_min 2.31
_exptl_absorpt_coefficient_mu 4.127
_exptl_absorpt_correction_T_max 0.69511
_exptl_absorpt_correction_T_min 0.50331
_exptl_absorpt_correction_type multi-scan
_exptl_absorpt_process_details '(CrysAlis RED; Oxford Diffraction, 2006)'
_exptl_crystal_colour colourless
_exptl_crystal_density_diffrn 1.429
_exptl_crystal_density_method 'not measured'
_exptl_crystal_description prism
_exptl_crystal_F_000 940
_exptl_crystal_size_max 0.49
_exptl_crystal_size_mid 0.13
_exptl_crystal_size_min 0.09
_refine_diff_density_max 2.114
_refine_diff_density_min -1.547
_refine_ls_extinction_method none
_refine_ls_goodness_of_fit_ref 1.155
_refine_ls_hydrogen_treatment constr
_refine_ls_matrix_type full
_refine_ls_number_parameters 442
_refine_ls_number_reflns 10174
_refine_ls_number_restraints 0
_refine_ls_restrained_S_all 1.155
_refine_ls_R_factor_all 0.0489
_refine_ls_R_factor_gt 0.0398
_refine_ls_shift/su_max 0.002
_refine_ls_shift/su_mean 0
_refine_ls_structure_factor_coef Fsqd
_refine_ls_weighting_details 'calc w = 1/[\s^2^(Fo^2^)+(0.0500P)^2^+3.7754P] where P=(Fo^2^+2Fc^2^)/3'
_refine_ls_weighting_scheme calc
_refine_ls_wR_factor_gt 0.095
_refine_ls_wR_factor_ref 0.0994
_reflns_number_gt 9037
_reflns_number_total 10174
_reflns_threshold_expression I>2\s(I)
_cod_data_source_file bg3039.cif
_cod_data_source_block I
_cod_database_code 2016080
_cod_database_fobs_code 2016080

loop_
_symmetry_equiv_pos_as_xyz
'x, y, z'
'-x, -y, -z'

loop_
_atom_site_type_symbol
_atom_site_label
_atom_site_fract_x
_atom_site_fract_y
_atom_site_fract_z
_atom_site_U_iso_or_equiv
_atom_site_adp_type
_atom_site_calc_flag
_atom_site_refinement_flags
_atom_site_occupancy
Pb Pb1 0.315870(19) 0.972615(13) 0.206568(9) 0.02625(6) Uani d . 1
S S1 0.01803(14) 0.91949(10) 0.19134(8) 0.0342(2) Uani d . 1
S S2 0.28288(14) 1.14875(9) 0.18240(6) 0.0299(2) Uani d . 1
Si Si1 0.00171(13) 0.77880(9) 0.21186(7) 0.0238(2) Uani d . 1
Si Si2 0.38698(13) 1.24362(9) 0.29961(7) 0.0231(2) Uani d . 1
N N1 0.2652(6) 0.8609(3) 0.0558(2) 0.0401(10) Uani d . 1
N N2 0.5408(5) 0.9858(4) 0.1287(2) 0.0363(9) Uani d . 1
O O1 0.1723(3) 0.7674(2) 0.22923(19) 0.0273(6) Uani d . 1
O O2 -0.0772(4) 0.7708(3) 0.28461(19) 0.0311(7) Uani d . 1
O O3 -0.0904(3) 0.6755(3) 0.13643(19) 0.0312(7) Uani d . 1
O O4 0.4343(3) 1.1630(2) 0.34381(18) 0.0267(6) Uani d . 1
O O5 0.2863(3) 1.3133(2) 0.34597(19) 0.0271(6) Uani d . 1
O O6 0.5413(3) 1.3290(2) 0.31002(19) 0.0272(6) Uani d . 1
C C1 0.2332(5) 0.6806(4) 0.2312(3) 0.0350(10) Uani d . 1
C C2 0.1487(7) 0.6154(5) 0.2721(5) 0.064(2) Uani d . 1
H H2A 0.1484 0.66 0.3256 0.095 Uiso calc R 1
H H2B 0.1971 0.56 0.2763 0.095 Uiso calc R 1
H H2C 0.046 0.584 0.2408 0.095 Uiso calc R 1
C C3 0.2293(7) 0.6161(5) 0.1457(4) 0.0567(17) Uani d . 1
H H3A 0.1256 0.5852 0.1158 0.085 Uiso calc R 1
H H3B 0.2794 0.5604 0.1461 0.085 Uiso calc R 1
H H3C 0.2804 0.6613 0.1202 0.085 Uiso calc R 1
C C4 0.3942(6) 0.7295(4) 0.2785(4) 0.0423(12) Uani d . 1
H H4A 0.4482 0.7696 0.2506 0.063 Uiso calc R 1
H H4B 0.442 0.6742 0.2837 0.063 Uiso calc R 1
H H4C 0.3957 0.7761 0.3317 0.063 Uiso calc R 1
C C5 -0.0705(6) 0.8459(4) 0.3610(3) 0.0390(11) Uani d . 1
C C6 -0.1202(9) 0.7819(6) 0.4114(4) 0.0631(19) Uani d . 1
H H6A -0.221 0.7374 0.3856 0.095 Uiso calc R 1
H H6B -0.12 0.8288 0.4643 0.095 Uiso calc R 1
H H6C -0.0518 0.7381 0.4171 0.095 Uiso calc R 1
C C7 -0.1737(6) 0.9150(5) 0.3502(4) 0.0492(14) Uani d . 1
H H7A -0.1399 0.9543 0.3165 0.074 Uiso calc R 1
H H7B -0.1728 0.9639 0.4024 0.074 Uiso calc R 1
H H7C -0.2752 0.8715 0.3248 0.074 Uiso calc R 1
C C8 0.0906(6) 0.9113(4) 0.3989(3) 0.0423(12) Uani d . 1
H H8A 0.1555 0.8649 0.4032 0.063 Uiso calc R 1
H H8B 0.0959 0.9594 0.4521 0.063 Uiso calc R 1
H H8C 0.1232 0.9514 0.3654 0.063 Uiso calc R 1
C C9 -0.2435(5) 0.6393(4) 0.0924(3) 0.0364(11) Uani d . 1
C C10 -0.3431(7) 0.6953(8) 0.1359(5) 0.079(3) Uani d . 1
H H10A -0.3373 0.6853 0.1878 0.119 Uiso calc R 1
H H10B -0.4459 0.6672 0.1044 0.119 Uiso calc R 1
H H10C -0.3112 0.77 0.1442 0.119 Uiso calc R 1
C C11 -0.2871(7) 0.5221(6) 0.0779(5) 0.0629(18) Uani d . 1
H H11A -0.2174 0.4888 0.051 0.094 Uiso calc R 1
H H11B -0.3882 0.4916 0.0443 0.094 Uiso calc R 1
H H11C -0.2837 0.5105 0.1291 0.094 Uiso calc R 1
C C12 -0.2483(7) 0.6560(5) 0.0125(4) 0.0530(15) Uani d . 1
H H12A -0.211 0.7305 0.0215 0.079 Uiso calc R 1
H H12B -0.3511 0.6314 -0.0192 0.079 Uiso calc R 1
H H12C -0.1859 0.6167 -0.0163 0.079 Uiso calc R 1
C C13 0.5357(5) 1.1818(4) 0.4188(3) 0.0275(9) Uani d . 1
C C14 0.5280(7) 1.2801(5) 0.4819(3) 0.0435(12) Uani d . 1
H H14A 0.558 1.3404 0.465 0.065 Uiso calc R 1
H H14B 0.5951 1.29 0.5325 0.065 Uiso calc R 1
H H14C 0.4258 1.2735 0.4891 0.065 Uiso calc R 1
C C15 0.6912(6) 1.1897(5) 0.4041(4) 0.0438(13) Uani d . 1
H H15A 0.6941 1.1238 0.3652 0.066 Uiso calc R 1
H H15B 0.7624 1.2038 0.4543 0.066 Uiso calc R 1
H H15C 0.7176 1.2467 0.3831 0.066 Uiso calc R 1
C C16 0.4873(7) 1.0871(4) 0.4433(3) 0.0447(13) Uani d . 1
H H16A 0.3839 1.0793 0.4485 0.067 Uiso calc R 1
H H16B 0.5516 1.0965 0.4946 0.067 Uiso calc R 1
H H16C 0.4951 1.0244 0.4026 0.067 Uiso calc R 1
C C17 0.1334(5) 1.2939(4) 0.3517(3) 0.0305(9) Uani d . 1
C C18 0.1303(6) 1.3742(5) 0.4301(4) 0.0465(13) Uani d . 1
H H18A 0.19 1.3623 0.4747 0.07 Uiso calc R 1
H H18B 0.0274 1.3671 0.436 0.07 Uiso calc R 1
H H18C 0.1716 1.4447 0.4301 0.07 Uiso calc R 1
C C19 0.0417(6) 1.3097(5) 0.2811(4) 0.0489(14) Uani d . 1
H H19A 0.0688 1.3837 0.2861 0.073 Uiso calc R 1
H H19B -0.0643 1.2884 0.2802 0.073 Uiso calc R 1
H H19C 0.0615 1.2674 0.2315 0.073 Uiso calc R 1
C C20 0.0795(6) 1.1844(4) 0.3536(3) 0.0364(11) Uani d . 1
H H20A 0.0819 1.1332 0.3031 0.055 Uiso calc R 1
H H20B -0.0226 1.1739 0.361 0.055 Uiso calc R 1
H H20C 0.1445 1.1754 0.3978 0.055 Uiso calc R 1
C C21 0.5669(5) 1.4307(4) 0.3021(3) 0.0300(9) Uani d . 1
C C22 0.4719(6) 1.4256(4) 0.2237(3) 0.0394(11) Uani d . 1
H H22A 0.4952 1.3753 0.1791 0.059 Uiso calc R 1
H H22B 0.4931 1.4948 0.2181 0.059 Uiso calc R 1
H H22C 0.3664 1.4035 0.2234 0.059 Uiso calc R 1
C C23 0.5338(6) 1.5094(4) 0.3722(3) 0.0377(11) Uani d . 1
H H23A 0.4264 1.4934 0.3689 0.057 Uiso calc R 1
H H23B 0.5677 1.58 0.3706 0.057 Uiso calc R 1
H H23C 0.586 1.5055 0.4223 0.057 Uiso calc R 1
C C24 0.7317(6) 1.4614(5) 0.3030(4) 0.0466(14) Uani d . 1
H H24A 0.7909 1.4633 0.3535 0.07 Uiso calc R 1
H H24B 0.7568 1.5306 0.2977 0.07 Uiso calc R 1
H H24C 0.7535 1.4101 0.2585 0.07 Uiso calc R 1
C C25 0.6736(7) 1.0520(5) 0.1650(4) 0.0494(14) Uani d . 1
H H25 0.6852 1.1008 0.2167 0.059 Uiso calc R 1
C C26 0.7945(7) 1.0530(6) 0.1311(5) 0.062(2) Uani d . 1
H H26 0.888 1.1004 0.1595 0.075 Uiso calc R 1
C C27 0.7788(8) 0.9849(7) 0.0559(5) 0.062(2) Uani d . 1
H H27 0.8607 0.9846 0.0312 0.075 Uiso calc R 1
C C28 0.6433(8) 0.9174(6) 0.0173(4) 0.0552(18) Uani d . 1
H H28 0.6294 0.87 -0.0353 0.066 Uiso calc R 1
C C29 0.5243(6) 0.9182(4) 0.0554(3) 0.0391(12) Uani d . 1
C C30 0.3745(7) 0.8479(4) 0.0169(3) 0.0386(12) Uani d . 1
C C31 0.1265(9) 0.8020(6) 0.0194(3) 0.064(2) Uani d . 1
H H31 0.0495 0.8124 0.0469 0.076 Uiso calc R 1
C C32 0.0890(11) 0.7272(6) -0.0557(4) 0.077(3) Uani d . 1
H H32 -0.0112 0.6884 -0.0798 0.092 Uiso calc R 1
C C33 0.2009(12) 0.7110(6) -0.0941(4) 0.078(3) Uani d . 1
H H33 0.1804 0.6583 -0.145 0.094 Uiso calc R 1
C C34 0.3431(10) 0.7715(6) -0.0584(4) 0.064(2) Uani d . 1
H H34 0.421 0.7613 -0.0853 0.077 Uiso calc R 1

loop_
_atom_site_aniso_label
_atom_site_aniso_U_11
_atom_site_aniso_U_22
_atom_site_aniso_U_33
_atom_site_aniso_U_12
_atom_site_aniso_U_13
_atom_site_aniso_U_23
Pb1 0.03536(9) 0.02262(9) 0.02095(8) 0.00824(6) 0.00767(6) 0.00648(6)
S1 0.0363(6) 0.0318(6) 0.0379(6) 0.0131(5) 0.0056(5) 0.0155(5)
S2 0.0440(6) 0.0237(5) 0.0202(5) 0.0095(5) 0.0041(4) 0.0059(4)
Si1 0.0219(5) 0.0243(6) 0.0222(5) 0.0052(4) 0.0038(4) 0.0046(4)
Si2 0.0263(5) 0.0212(5) 0.0219(5) 0.0089(4) 0.0058(4) 0.0053(4)
N1 0.066(3) 0.027(2) 0.0226(19) 0.001(2) 0.0158(19) 0.0062(16)
N2 0.042(2) 0.042(2) 0.029(2) 0.0157(19) 0.0116(18) 0.0128(18)
O1 0.0209(14) 0.0253(15) 0.0356(17) 0.0064(12) 0.0057(12) 0.0102(13)
O2 0.0321(16) 0.0285(16) 0.0252(15) 0.0015(13) 0.0073(13) 0.0019(13)
O3 0.0241(15) 0.0329(17) 0.0255(15) 0.0047(13) 0.0025(12) -0.0030(13)
O4 0.0308(15) 0.0238(15) 0.0239(15) 0.0079(12) 0.0049(12) 0.0061(12)
O5 0.0239(14) 0.0247(15) 0.0295(16) 0.0091(12) 0.0072(12) 0.0022(12)
O6 0.0266(15) 0.0234(15) 0.0326(16) 0.0090(12) 0.0086(13) 0.0083(13)
C1 0.030(2) 0.024(2) 0.051(3) 0.0109(18) 0.005(2) 0.012(2)
C2 0.046(3) 0.053(4) 0.114(6) 0.016(3) 0.020(4) 0.057(4)
C3 0.045(3) 0.044(3) 0.062(4) 0.021(3) 0.002(3) -0.010(3)
C4 0.029(2) 0.041(3) 0.054(3) 0.013(2) 0.000(2) 0.014(3)
C5 0.038(3) 0.040(3) 0.028(2) -0.003(2) 0.011(2) 0.002(2)
C6 0.086(5) 0.059(4) 0.038(3) -0.003(4) 0.036(3) 0.011(3)
C7 0.040(3) 0.047(3) 0.047(3) 0.010(2) 0.018(2) -0.007(3)
C8 0.044(3) 0.044(3) 0.023(2) -0.001(2) 0.004(2) -0.003(2)
C9 0.025(2) 0.039(3) 0.033(2) -0.0010(19) -0.0005(18) 0.004(2)
C10 0.032(3) 0.112(7) 0.064(5) 0.023(4) -0.001(3) -0.011(4)
C11 0.045(3) 0.058(4) 0.075(5) -0.009(3) -0.003(3) 0.030(4)
C12 0.054(3) 0.052(4) 0.043(3) 0.004(3) -0.005(3) 0.015(3)
C13 0.026(2) 0.033(2) 0.025(2) 0.0094(18) 0.0045(16) 0.0105(18)
C14 0.051(3) 0.049(3) 0.027(2) 0.021(3) 0.003(2) 0.007(2)
C15 0.033(3) 0.061(4) 0.048(3) 0.021(2) 0.014(2) 0.026(3)
C16 0.050(3) 0.042(3) 0.039(3) 0.003(2) -0.001(2) 0.022(2)
C17 0.023(2) 0.033(2) 0.034(2) 0.0120(18) 0.0090(18) 0.0057(19)
C18 0.035(3) 0.046(3) 0.050(3) 0.014(2) 0.019(2) -0.003(3)
C19 0.035(3) 0.053(3) 0.060(4) 0.022(3) 0.000(3) 0.021(3)
C20 0.033(2) 0.034(3) 0.042(3) 0.010(2) 0.016(2) 0.007(2)
C21 0.031(2) 0.025(2) 0.037(2) 0.0104(18) 0.0132(19) 0.0096(19)
C22 0.051(3) 0.031(3) 0.040(3) 0.019(2) 0.011(2) 0.013(2)
C23 0.040(3) 0.023(2) 0.044(3) 0.0040(19) 0.013(2) 0.002(2)
C24 0.034(3) 0.041(3) 0.077(4) 0.015(2) 0.027(3) 0.027(3)
C25 0.045(3) 0.056(4) 0.053(3) 0.013(3) 0.013(3) 0.026(3)
C26 0.043(3) 0.084(5) 0.092(5) 0.029(3) 0.025(3) 0.064(5)
C27 0.056(4) 0.105(6) 0.075(5) 0.057(4) 0.041(4) 0.066(5)
C28 0.082(5) 0.082(5) 0.048(3) 0.066(4) 0.045(3) 0.045(3)
C29 0.058(3) 0.047(3) 0.037(3) 0.038(3) 0.024(2) 0.027(2)
C30 0.071(4) 0.031(2) 0.024(2) 0.030(3) 0.017(2) 0.0102(19)
C31 0.083(5) 0.059(4) 0.028(3) -0.021(4) 0.015(3) 0.008(3)
C32 0.116(7) 0.053(4) 0.031(3) -0.025(4) 0.008(4) 0.005(3)
C33 0.148(8) 0.043(4) 0.027(3) 0.026(5) 0.006(4) -0.005(3)
C34 0.108(6) 0.060(4) 0.032(3) 0.050(4) 0.017(3) 0.009(3)

loop_
_atom_type_symbol
_atom_type_description
_atom_type_scat_dispersion_real
_atom_type_scat_dispersion_imag
_atom_type_scat_source
C C 0.0033 0.0016 'International Tables Vol C Tables 4.2.6.8 and 6.1.1.4'
H H 0 0 'International Tables Vol C Tables 4.2.6.8 and 6.1.1.4'
N N 0.0061 0.0033 'International Tables Vol C Tables 4.2.6.8 and 6.1.1.4'
O O 0.0106 0.006 'International Tables Vol C Tables 4.2.6.8 and 6.1.1.4'
Pb Pb -3.3944 10.1111 'International Tables Vol C Tables 4.2.6.8 and 6.1.1.4'
S S 0.1246 0.1234 'International Tables Vol C Tables 4.2.6.8 and 6.1.1.4'
Si Si 0.0817 0.0704 'International Tables Vol C Tables 4.2.6.8 and 6.1.1.4'

loop_
_geom_angle_atom_site_label_1
_geom_angle_atom_site_label_2
_geom_angle_atom_site_label_3
_geom_angle
_geom_angle_publ_flag
N1 Pb1 S2 95.78(10) yes
N1 Pb1 S1 86.96(11) yes
S2 Pb1 S1 87.14(4) yes
N1 Pb1 N2 60.74(14) yes
S2 Pb1 N2 85.70(9) yes
S1 Pb1 N2 145.90(9) yes
Si1 S1 Pb1 97.90(5) yes
Si2 S2 Pb1 94.17(5) yes
O3 Si1 O2 104.71(17) ?
O3 Si1 O1 105.72(17) ?
O2 Si1 O1 111.48(18) ?
O3 Si1 S1 115.27(14) ?
O2 Si1 S1 114.26(14) ?
O1 Si1 S1 105.21(13) ?
O5 Si2 O6 103.97(17) ?
O5 Si2 O4 112.24(17) ?
O6 Si2 O4 105.83(17) ?
O5 Si2 S2 114.68(13) ?
O6 Si2 S2 115.23(13) ?
O4 Si2 S2 104.75(13) ?
C31 N1 C30 118.5(5) ?
C31 N1 Pb1 117.9(4) ?
C30 N1 Pb1 122.9(4) ?
C25 N2 C29 118.3(5) ?
C25 N2 Pb1 121.2(4) ?
C29 N2 Pb1 120.1(4) ?
C1 O1 Si1 132.5(3) ?
C5 O2 Si1 132.4(3) ?
C9 O3 Si1 133.3(3) ?
C13 O4 Si2 131.4(3) ?
C17 O5 Si2 134.8(3) ?
C21 O6 Si2 131.0(3) ?
O1 C1 C2 111.2(4) ?
O1 C1 C3 108.2(4) ?
C2 C1 C3 111.6(5) ?
O1 C1 C4 105.1(4) ?
C2 C1 C4 110.4(5) ?
C3 C1 C4 110.1(5) ?
C1 C2 H2A 109.5 ?
C1 C2 H2B 109.5 ?
H2A C2 H2B 109.5 ?
C1 C2 H2C 109.5 ?
H2A C2 H2C 109.5 ?
H2B C2 H2C 109.5 ?
C1 C3 H3A 109.5 ?
C1 C3 H3B 109.5 ?
H3A C3 H3B 109.5 ?
C1 C3 H3C 109.5 ?
H3A C3 H3C 109.5 ?
H3B C3 H3C 109.5 ?
C1 C4 H4A 109.5 ?
C1 C4 H4B 109.5 ?
H4A C4 H4B 109.5 ?
C1 C4 H4C 109.5 ?
H4A C4 H4C 109.5 ?
H4B C4 H4C 109.5 ?
O2 C5 C6 105.4(4) ?
O2 C5 C7 109.5(4) ?
C6 C5 C7 111.4(5) ?
O2 C5 C8 109.6(4) ?
C6 C5 C8 109.7(5) ?
C7 C5 C8 111.0(5) ?
C5 C6 H6A 109.5 ?
C5 C6 H6B 109.5 ?
H6A C6 H6B 109.5 ?
C5 C6 H6C 109.5 ?
H6A C6 H6C 109.5 ?
H6B C6 H6C 109.5 ?
C5 C7 H7A 109.5 ?
C5 C7 H7B 109.5 ?
H7A C7 H7B 109.5 ?
C5 C7 H7C 109.5 ?
H7A C7 H7C 109.5 ?
H7B C7 H7C 109.5 ?
C5 C8 H8A 109.5 ?
C5 C8 H8B 109.5 ?
H8A C8 H8B 109.5 ?
C5 C8 H8C 109.5 ?
H8A C8 H8C 109.5 ?
H8B C8 H8C 109.5 ?
O3 C9 C10 112.4(4) ?
O3 C9 C12 107.5(4) ?
C10 C9 C12 110.2(6) ?
O3 C9 C11 105.5(4) ?
C10 C9 C11 112.1(6) ?
C12 C9 C11 108.9(5) ?
C9 C10 H10A 109.5 ?
C9 C10 H10B 109.5 ?
H10A C10 H10B 109.5 ?
C9 C10 H10C 109.5 ?
H10A C10 H10C 109.5 ?
H10B C10 H10C 109.5 ?
C9 C11 H11A 109.5 ?
C9 C11 H11B 109.5 ?
H11A C11 H11B 109.5 ?
C9 C11 H11C 109.5 ?
H11A C11 H11C 109.5 ?
H11B C11 H11C 109.5 ?
C9 C12 H12A 109.5 ?
C9 C12 H12B 109.5 ?
H12A C12 H12B 109.5 ?
C9 C12 H12C 109.5 ?
H12A C12 H12C 109.5 ?
H12B C12 H12C 109.5 ?
O4 C13 C14 111.0(4) ?
O4 C13 C15 107.9(4) ?
C14 C13 C15 111.3(5) ?
O4 C13 C16 106.2(4) ?
C14 C13 C16 110.3(4) ?
C15 C13 C16 110.0(4) ?
C13 C14 H14A 109.5 ?
C13 C14 H14B 109.5 ?
H14A C14 H14B 109.5 ?
C13 C14 H14C 109.5 ?
H14A C14 H14C 109.5 ?
H14B C14 H14C 109.5 ?
C13 C15 H15A 109.5 ?
C13 C15 H15B 109.5 ?
H15A C15 H15B 109.5 ?
C13 C15 H15C 109.5 ?
H15A C15 H15C 109.5 ?
H15B C15 H15C 109.5 ?
C13 C16 H16A 109.5 ?
C13 C16 H16B 109.5 ?
H16A C16 H16B 109.5 ?
C13 C16 H16C 109.5 ?
H16A C16 H16C 109.5 ?
H16B C16 H16C 109.5 ?
O5 C17 C20 110.4(4) ?
O5 C17 C19 108.2(4) ?
C20 C17 C19 111.5(4) ?
O5 C17 C18 105.8(4) ?
C20 C17 C18 109.8(4) ?
C19 C17 C18 111.0(4) ?
C17 C18 H18A 109.5 ?
C17 C18 H18B 109.5 ?
H18A C18 H18B 109.5 ?
C17 C18 H18C 109.5 ?
H18A C18 H18C 109.5 ?
H18B C18 H18C 109.5 ?
C17 C19 H19A 109.5 ?
C17 C19 H19B 109.5 ?
H19A C19 H19B 109.5 ?
C17 C19 H19C 109.5 ?
H19A C19 H19C 109.5 ?
H19B C19 H19C 109.5 ?
C17 C20 H20A 109.5 ?
C17 C20 H20B 109.5 ?
H20A C20 H20B 109.5 ?
C17 C20 H20C 109.5 ?
H20A C20 H20C 109.5 ?
H20B C20 H20C 109.5 ?
O6 C21 C24 105.3(4) ?
O6 C21 C22 110.3(4) ?
C24 C21 C22 110.6(4) ?
O6 C21 C23 110.7(4) ?
C24 C21 C23 109.4(4) ?
C22 C21 C23 110.4(4) ?
C21 C22 H22A 109.5 ?
C21 C22 H22B 109.5 ?
H22A C22 H22B 109.5 ?
C21 C22 H22C 109.5 ?
H22A C22 H22C 109.5 ?
H22B C22 H22C 109.5 ?
C21 C23 H23A 109.5 ?
C21 C23 H23B 109.5 ?
H23A C23 H23B 109.5 ?
C21 C23 H23C 109.5 ?
H23A C23 H23C 109.5 ?
H23B C23 H23C 109.5 ?
C21 C24 H24A 109.5 ?
C21 C24 H24B 109.5 ?
H24A C24 H24B 109.5 ?
C21 C24 H24C 109.5 ?
H24A C24 H24C 109.5 ?
H24B C24 H24C 109.5 ?
N2 C25 C26 123.0(7) ?
N2 C25 H25 118.5 ?
C26 C25 H25 118.5 ?
C27 C26 C25 119.2(7) ?
C27 C26 H26 120.4 ?
C25 C26 H26 120.4 ?
C28 C27 C26 118.7(6) ?
C28 C27 H27 120.6 ?
C26 C27 H27 120.6 ?
C27 C28 C29 119.6(6) ?
C27 C28 H28 120.2 ?
C29 C28 H28 120.2 ?
N2 C29 C28 121.0(6) ?
N2 C29 C30 116.4(4) ?
C28 C29 C30 122.5(5) ?
N1 C30 C34 119.8(6) ?
N1 C30 C29 117.9(4) ?
C34 C30 C29 122.3(6) ?
N1 C31 C32 123.9(7) ?
N1 C31 H31 118 ?
C32 C31 H31 118 ?
C33 C32 C31 117.7(8) ?
C33 C32 H32 121.2 ?
C31 C32 H32 121.2 ?
C32 C33 C34 119.3(6) ?
C32 C33 H33 120.4 ?
C34 C33 H33 120.4 ?
C33 C34 C30 120.7(7) ?
C33 C34 H34 119.6 ?
C30 C34 H34 119.6 ?

loop_
_geom_bond_atom_site_label_1
_geom_bond_atom_site_label_2
_geom_bond_distance
_geom_bond_publ_flag
Pb1 N1 2.610(4) yes
Pb1 S2 2.6705(11) yes
Pb1 S1 2.7034(13) yes
Pb1 N2 2.725(4) yes
S1 Si1 2.0730(17) yes
S2 Si2 2.0861(16) yes
Si1 O3 1.625(3) yes
Si1 O2 1.627(3) yes
Si1 O1 1.633(3) yes
Si2 O5 1.628(3) yes
Si2 O6 1.632(3) yes
Si2 O4 1.641(3) yes
N1 C31 1.342(8) ?
N1 C30 1.344(7) ?
N2 C25 1.332(8) ?
N2 C29 1.338(7) ?
O1 C1 1.436(5) ?
O2 C5 1.442(6) ?
O3 C9 1.442(5) ?
O4 C13 1.448(5) ?
O5 C17 1.437(5) ?
O6 C21 1.437(5) ?
C1 C2 1.517(8) ?
C1 C3 1.526(8) ?
C1 C4 1.528(7) ?
C2 H2A 0.98 ?
C2 H2B 0.98 ?
C2 H2C 0.98 ?
C3 H3A 0.98 ?
C3 H3B 0.98 ?
C3 H3C 0.98 ?
C4 H4A 0.98 ?
C4 H4B 0.98 ?
C4 H4C 0.98 ?
C5 C6 1.513(8) ?
C5 C7 1.519(8) ?
C5 C8 1.536(7) ?
C6 H6A 0.98 ?
C6 H6B 0.98 ?
C6 H6C 0.98 ?
C7 H7A 0.98 ?
C7 H7B 0.98 ?
C7 H7C 0.98 ?
C8 H8A 0.98 ?
C8 H8B 0.98 ?
C8 H8C 0.98 ?
C9 C10 1.498(9) ?
C9 C12 1.522(8) ?
C9 C11 1.528(9) ?
C10 H10A 0.98 ?
C10 H10B 0.98 ?
C10 H10C 0.98 ?
C11 H11A 0.98 ?
C11 H11B 0.98 ?
C11 H11C 0.98 ?
C12 H12A 0.98 ?
C12 H12B 0.98 ?
C12 H12C 0.98 ?
C13 C14 1.515(7) ?
C13 C15 1.517(6) ?
C13 C16 1.518(7) ?
C14 H14A 0.98 ?
C14 H14B 0.98 ?
C14 H14C 0.98 ?
C15 H15A 0.98 ?
C15 H15B 0.98 ?
C15 H15C 0.98 ?
C16 H16A 0.98 ?
C16 H16B 0.98 ?
C16 H16C 0.98 ?
C17 C20 1.517(7) ?
C17 C19 1.519(7) ?
C17 C18 1.525(7) ?
C18 H18A 0.98 ?
C18 H18B 0.98 ?
C18 H18C 0.98 ?
C19 H19A 0.98 ?
C19 H19B 0.98 ?
C19 H19C 0.98 ?
C20 H20A 0.98 ?
C20 H20B 0.98 ?
C20 H20C 0.98 ?
C21 C24 1.522(7) ?
C21 C22 1.524(7) ?
C21 C23 1.524(7) ?
C22 H22A 0.98 ?
C22 H22B 0.98 ?
C22 H22C 0.98 ?
C23 H23A 0.98 ?
C23 H23B 0.98 ?
C23 H23C 0.98 ?
C24 H24A 0.98 ?
C24 H24B 0.98 ?
C24 H24C 0.98 ?
C25 C26 1.373(9) ?
C25 H25 0.95 ?
C26 C27 1.367(11) ?
C26 H26 0.95 ?
C27 C28 1.363(11) ?
C27 H27 0.95 ?
C28 C29 1.403(7) ?
C28 H28 0.95 ?
C29 C30 1.475(9) ?
C30 C34 1.397(8) ?
C31 C32 1.380(9) ?
C31 H31 0.95 ?
C32 C33 1.366(13) ?
C32 H32 0.95 ?
C33 C34 1.372(12) ?
C33 H33 0.95 ?
C34 H34 0.95 ?
